data_1553097
loop_
_publ_author_name
'Da Ros, Sara'
'Linden, Anthony'
'Baldridge, Kim K.'
'Siegel, Jay S.'

_publ_section_title
;
 Boronic esters of corannulene: potential building blocks toward
 icosahedral supramolecules
;
_journal_issue 6
_journal_name_full 'Organic Chemistry Frontiers'
_journal_page_first 626
_journal_paper_doi 10.1039/C5QO00009B
_journal_volume 2
_journal_year 2015
_chemical_absolute_configuration ad
_chemical_formula_moiety 'C45 H45 B5 O10, C H Cl3'
_chemical_formula_sum 'C46 H46 B5 Cl3 O10'
_chemical_formula_weight 919.27
_chemical_melting_point 616
_chemical_name_systematic
;
1,3,5,7,9-pentakis(boronic acid)corannulene cis-cyclopentanediol ester
;
_space_group_crystal_system orthorhombic
_space_group_IT_number 31
_space_group_name_Hall 'P 2ac -2'
_space_group_name_H-M_alt 'P m n 21'
_atom_sites_solution_hydrogens geom
_audit_creation_method SHELXL-2013
_audit_update_record
;
2015-01-06 deposited with the CCDC.
2015-03-13 downloaded from the CCDC.
;
_cell_angle_alpha 90
_cell_angle_beta 90
_cell_angle_gamma 90
_cell_formula_units_Z 2
_cell_length_a 20.2644(2)
_cell_length_b 13.18215(13)
_cell_length_c 8.24990(8)
_cell_measurement_reflns_used 8066
_cell_measurement_temperature 160(2)
_cell_measurement_theta_max 74.0250
_cell_measurement_theta_min 2.1690
_cell_volume 2203.78(4)
_computing_cell_refinement 'CrysAlisPro, Version 1.171.36.28 (Agilent Technologies, 2013)'
_computing_data_collection 'CrysAlisPro, Version 1.171.36.28 (Agilent Technologies, 2013)'
_computing_data_reduction 'CrysAlisPro, Version 1.171.36.28 (Agilent Technologies, 2013)'
_computing_molecular_graphics 'ORTEPII (Johnson, 1976)'
_computing_publication_material 'SHELXL-2013 and PLATON (Spek, 2009)'
_computing_structure_refinement 'SHELXL-2013 (Sheldrick, 2008)'
_computing_structure_solution 'SHELXS-2013 (Sheldrick, 2008)'
_diffrn_ambient_temperature 160(2)
_diffrn_detector 'Atlas CCD camera on \k goniostat'
_diffrn_detector_area_resol_mean 10.3801
_diffrn_measured_fraction_theta_full 0.999
_diffrn_measured_fraction_theta_max 0.982
_diffrn_measurement_device_type 'Oxford Diffraction SuperNova, dual radiation diffractometer'
_diffrn_measurement_method '\w scans'
_diffrn_radiation_monochromator mirror
_diffrn_radiation_source 'SuperNova (Cu) X-ray Source'
_diffrn_radiation_type 'Cu K\a'
_diffrn_radiation_wavelength 1.5418
_diffrn_reflns_av_R_equivalents 0.0165
_diffrn_reflns_av_unetI/netI 0.0155
_diffrn_reflns_Laue_measured_fraction_full 0.999
_diffrn_reflns_Laue_measured_fraction_max 0.982
_diffrn_reflns_limit_h_max 20
_diffrn_reflns_limit_h_min -24
_diffrn_reflns_limit_k_max 16
_diffrn_reflns_limit_k_min -16
_diffrn_reflns_limit_l_max 10
_diffrn_reflns_limit_l_min -10
_diffrn_reflns_number 11867
_diffrn_reflns_point_group_measured_fraction_full 0.950
_diffrn_reflns_point_group_measured_fraction_max 0.914
_diffrn_reflns_theta_full 67.680
_diffrn_reflns_theta_max 74.272
_diffrn_reflns_theta_min 3.353
_exptl_absorpt_coefficient_mu 2.373
_exptl_absorpt_correction_T_max 1.00000
_exptl_absorpt_correction_T_min 0.60976
_exptl_absorpt_correction_type multi-scan
_exptl_absorpt_process_details
;
Empirical absorption correction using spherical harmonics,
 implemented in SCALE3 ABSPACK scaling algorithm.
CrysAlisPro, Version 1.171.36.28 (Agilent Technologies, 2013)
;
_exptl_crystal_colour yellow
_exptl_crystal_density_diffrn 1.385
_exptl_crystal_description prism
_exptl_crystal_F_000 956
_exptl_crystal_recrystallization_method 'Re-crystallisation from solvent: deuterochloroform'
_exptl_crystal_size_max 0.25
_exptl_crystal_size_mid 0.17
_exptl_crystal_size_min 0.14
_refine_diff_density_max 0.924
_refine_diff_density_min -0.820
_refine_diff_density_rms 0.052
_refine_ls_abs_structure_details
;
 Flack x determined using 1762 quotients [(I+)-(I-)]/[(I+)+(I-)]
 (Parsons and Flack (2004), Acta Cryst. A60, s61).
;
_refine_ls_abs_structure_Flack 0.030(6)
_refine_ls_extinction_method none
_refine_ls_goodness_of_fit_ref 1.059
_refine_ls_hydrogen_treatment constr
_refine_ls_matrix_type full
_refine_ls_number_parameters 562
_refine_ls_number_reflns 4240
_refine_ls_number_restraints 750
_refine_ls_restrained_S_all 1.013
_refine_ls_R_factor_all 0.0536
_refine_ls_R_factor_gt 0.0531
_refine_ls_shift/su_max 0.000
_refine_ls_shift/su_mean 0.000
_refine_ls_structure_factor_coef Fsqd
_refine_ls_weighting_details 'w=1/[\s^2^(Fo^2^)+(0.0675P)^2^+2.2122P] where P=(Fo^2^+2Fc^2^)/3'
_refine_ls_weighting_scheme calc
_refine_ls_wR_factor_gt 0.1436
_refine_ls_wR_factor_ref 0.1442
_reflns_Friedel_coverage 0.736
_reflns_Friedel_fraction_full 0.893
_reflns_Friedel_fraction_max 0.836
_reflns_number_gt 4195
_reflns_number_total 4240
_reflns_threshold_expression 'I > 2\s(I)'
_cod_data_source_file c5qo00009b2.cif
_cod_data_source_block 11
_cod_database_code 1553097
_shelx_space_group_comment
;
The symmetry employed for this shelxl refinement is uniquely defined
by the following loop, which should always be used as a source of
symmetry information in preference to the above space-group names.
They are only intended as comments.
;
_shelxl_version_number 2013-3

loop_
_space_group_symop_operation_xyz
'x, y, z'
'-x+1/2, -y, z+1/2'
'-x, y, z'
'x+1/2, -y, z+1/2'

loop_
_atom_site_label
_atom_site_type_symbol
_atom_site_fract_x
_atom_site_fract_y
_atom_site_fract_z
_atom_site_U_iso_or_equiv
_atom_site_adp_type
_atom_site_occupancy
_atom_site_site_symmetry_order
_atom_site_calc_flag
_atom_site_refinement_flags_posn
_atom_site_refinement_flags_adp
_atom_site_refinement_flags_occupancy
_atom_site_disorder_assembly
_atom_site_disorder_group
C1 C 0.5472(3) 0.2128(5) 0.1435(9) 0.0210(13) Uani 0.5 1 d D U P A -1
C2 C 0.4810(3) 0.1842(5) 0.1330(9) 0.0207(15) Uani 0.5 1 d D U P A -1
C3 C 0.4419(3) 0.2709(4) 0.1659(9) 0.0219(14) Uani 0.5 1 d D U P A -1
C4 C 0.4854(3) 0.3531(4) 0.1956(9) 0.0221(16) Uani 0.5 1 d D U P A -1
C5 C 0.5500(3) 0.3169(5) 0.1819(10) 0.0215(14) Uani 0.5 1 d D U P A -1
C6 C 0.5966(3) 0.1631(4) 0.0596(9) 0.0240(12) Uani 0.5 1 d D U P A -1
C7 C 0.5779(3) 0.0697(5) -0.0198(9) 0.0273(13) Uani 0.5 1 d D U P A -1
C8 C 0.5111(3) 0.0441(5) -0.0279(9) 0.0279(17) Uani 0.5 1 d D U P A -1
H8 H 0.4997 -0.0174 -0.0811 0.033 Uiso 0.5 1 calc R U P A -1
C9 C 0.4582(3) 0.1045(4) 0.0388(9) 0.0241(13) Uani 0.5 1 d D U P A -1
C10 C 0.3890(3) 0.1080(5) -0.0033(9) 0.0271(13) Uani 0.5 1 d D U P A -1
C11 C 0.3515(5) 0.1944(6) 0.0295(18) 0.0264(18) Uani 0.5 1 d D U P A -1
H11 H 0.3062 0.1946 0.0001 0.032 Uiso 0.5 1 calc R U P A -1
C12 C 0.3788(3) 0.2837(4) 0.1063(9) 0.0254(13) Uani 0.5 1 d D U P A -1
C13 C 0.3565(3) 0.3879(5) 0.0980(10) 0.0277(13) Uani 0.5 1 d D U P A -1
C14 C 0.3998(4) 0.4680(7) 0.129(2) 0.0258(19) Uani 0.5 1 d D U P A -1
H14 H 0.3832 0.5353 0.1237 0.031 Uiso 0.5 1 calc R U P A -1
C15 C 0.4687(3) 0.4538(4) 0.1699(9) 0.0256(13) Uani 0.5 1 d D U P A -1
C16 C 0.5234(3) 0.5240(4) 0.1573(10) 0.0271(14) Uani 0.5 1 d D U P A -1
C17 C 0.5873(4) 0.4854(6) 0.141(2) 0.0253(19) Uani 0.5 1 d D U P A -1
H17 H 0.6226 0.5323 0.1292 0.030 Uiso 0.5 1 calc R U P A -1
C18 C 0.6028(3) 0.3783(4) 0.1399(9) 0.0244(13) Uani 0.5 1 d D U P A -1
C19 C 0.6604(3) 0.3256(5) 0.0788(10) 0.0264(13) Uani 0.5 1 d D U P A -1
C20 C 0.6560(4) 0.2226(6) 0.0401(18) 0.0264(18) Uani 0.5 1 d D U P A -1
H20 H 0.6942 0.1898 -0.0012 0.032 Uiso 0.5 1 calc R U P A -1
B1 B 0.6294(4) -0.0009(7) -0.1046(17) 0.036(2) Uani 0.5 1 d D U P A -1
O1 O 0.6946(4) 0.0245(7) -0.1106(17) 0.045(2) Uani 0.5 1 d D U P A -1
O2 O 0.6158(4) -0.0934(7) -0.1698(15) 0.042(2) Uani 0.5 1 d D U P A -1
C21 C 0.7307(6) -0.0598(12) -0.190(2) 0.046(2) Uani 0.5 1 d D U P A -1
H21 H 0.7502 -0.0382 -0.2960 0.055 Uiso 0.5 1 calc R U P A -1
C22 C 0.7832(5) -0.1003(7) -0.0757(17) 0.044(2) Uani 0.5 1 d D U P A -1
H221 H 0.8027 -0.0452 -0.0096 0.052 Uiso 0.5 1 calc R U P A -1
H222 H 0.8187 -0.1357 -0.1356 0.052 Uiso 0.5 1 calc R U P A -1
C23 C 0.7431(6) -0.1746(8) 0.0301(13) 0.044(2) Uani 0.5 1 d D U P A -1
H231 H 0.7722 -0.2252 0.0828 0.053 Uiso 0.5 1 calc R U P A -1
H232 H 0.7177 -0.1382 0.1145 0.053 Uiso 0.5 1 calc R U P A -1
C24 C 0.6977(5) -0.2245(8) -0.0923(19) 0.046(3) Uani 0.5 1 d D U P A -1
H241 H 0.6584 -0.2532 -0.0373 0.056 Uiso 0.5 1 calc R U P A -1
H242 H 0.7209 -0.2800 -0.1495 0.056 Uiso 0.5 1 calc R U P A -1
C25 C 0.6768(8) -0.1410(9) -0.213(2) 0.044(2) Uani 0.5 1 d D U P A -1
H25 H 0.6759 -0.1670 -0.3272 0.052 Uiso 0.5 1 calc R U P A -1
B2 B 0.3520(4) 0.0208(6) -0.0939(16) 0.033(2) Uani 0.5 1 d D U P A -1
O3 O 0.3797(4) -0.0688(6) -0.1409(15) 0.040(2) Uani 0.5 1 d D U P A -1
O4 O 0.2863(4) 0.0275(7) -0.1275(16) 0.041(2) Uani 0.5 1 d D U P A -1
C26 C 0.3272(8) -0.1329(9) -0.213(2) 0.043(2) Uani 0.5 1 d D U P A -1
H26 H 0.3354 -0.1463 -0.3303 0.051 Uiso 0.5 1 calc R U P A -1
C27 C 0.3210(5) -0.2310(8) -0.1169(17) 0.045(2) Uani 0.5 1 d D U P A -1
H271 H 0.3647 -0.2556 -0.0798 0.054 Uiso 0.5 1 calc R U P A -1
H272 H 0.2992 -0.2848 -0.1814 0.054 Uiso 0.5 1 calc R U P A -1
C28 C 0.2776(5) -0.1969(8) 0.0272(13) 0.048(3) Uani 0.5 1 d D U P A -1
H281 H 0.2564 -0.2556 0.0811 0.058 Uiso 0.5 1 calc R U P A -1
H282 H 0.3036 -0.1584 0.1080 0.058 Uiso 0.5 1 calc R U P A -1
C29 C 0.2267(5) -0.1298(8) -0.0554(18) 0.047(3) Uani 0.5 1 d D U P A -1
H291 H 0.2062 -0.0832 0.0240 0.057 Uiso 0.5 1 calc R U P A -1
H292 H 0.1917 -0.1717 -0.1054 0.057 Uiso 0.5 1 calc R U P A -1
C30 C 0.2643(6) -0.0691(12) -0.187(2) 0.045(2) Uani 0.5 1 d D U P A -1
H30 H 0.2379 -0.0623 -0.2888 0.054 Uiso 0.5 1 calc R U P A -1
B3 B 0.2851(3) 0.4187(6) 0.0457(14) 0.0304(19) Uani 0.5 1 d D U P A -1
O5 O 0.2364(4) 0.3524(6) 0.0024(14) 0.036(2) Uani 0.5 1 d D U P A -1
O6 O 0.2659(4) 0.5176(5) 0.0416(16) 0.0324(17) Uani 0.5 1 d D U P A -1
C31 C 0.1786(6) 0.4121(11) -0.051(2) 0.038(2) Uani 0.5 1 d D U P A -1
H31 H 0.1694 0.4009 -0.1687 0.045 Uiso 0.5 1 calc R U P A -1
C32 C 0.1190(6) 0.3868(10) 0.051(2) 0.041(3) Uani 0.5 1 d D U P A -1
H321 H 0.1204 0.3156 0.0891 0.049 Uiso 0.5 1 calc R U P A -1
H322 H 0.0775 0.3981 -0.0097 0.049 Uiso 0.5 1 calc R U P A -1
C33 C 0.1253(8) 0.4616(12) 0.1942(18) 0.042(3) Uani 0.5 1 d D U P A -1
H331 H 0.0821 0.4730 0.2473 0.051 Uiso 0.5 1 calc R U P A -1
H332 H 0.1573 0.4368 0.2757 0.051 Uiso 0.5 1 calc R U P A -1
C34 C 0.1500(6) 0.5573(10) 0.112(2) 0.040(3) Uani 0.5 1 d D U P A -1
H341 H 0.1716 0.6025 0.1915 0.048 Uiso 0.5 1 calc R U P A -1
H342 H 0.1128 0.5945 0.0612 0.048 Uiso 0.5 1 calc R U P A -1
C35 C 0.1999(7) 0.5227(9) -0.019(2) 0.034(2) Uani 0.5 1 d D U P A -1
H35 H 0.1969 0.5652 -0.1187 0.041 Uiso 0.5 1 calc R U P A -1
B4 B 0.5145(3) 0.6417(4) 0.1615(12) 0.0315(19) Uani 0.5 1 d D U P A -1
O7 O 0.4550(3) 0.6899(6) 0.1660(15) 0.0385(18) Uani 0.5 1 d D U P A -1
O8 O 0.5671(3) 0.7058(6) 0.1663(15) 0.0396(18) Uani 0.5 1 d D U P A -1
C36 C 0.4673(7) 0.8007(10) 0.1673(18) 0.040(2) Uani 0.5 1 d D U P A -1
H36 H 0.4503 0.8333 0.0661 0.049 Uiso 0.5 1 calc R U P A -1
C37 C 0.4371(7) 0.8485(11) 0.3166(16) 0.046(2) Uani 0.5 1 d D U P A -1
H371 H 0.3962 0.8129 0.3493 0.055 Uiso 0.5 1 calc R U P A -1
H372 H 0.4271 0.9211 0.2984 0.055 Uiso 0.5 1 calc R U P A -1
C38 C 0.4920(8) 0.8350(6) 0.4442(7) 0.048(2) Uani 0.5 1 d D U P A -1
H381 H 0.4872 0.8845 0.5337 0.058 Uiso 0.5 1 calc R U P A -1
H382 H 0.4918 0.7655 0.4895 0.058 Uiso 0.5 1 calc R U P A -1
C39 C 0.5541(7) 0.8548(12) 0.3468(16) 0.045(2) Uani 0.5 1 d D U P A -1
H391 H 0.5927 0.8232 0.4002 0.054 Uiso 0.5 1 calc R U P A -1
H392 H 0.5622 0.9287 0.3374 0.054 Uiso 0.5 1 calc R U P A -1
C40 C 0.5431(7) 0.8078(9) 0.1776(18) 0.039(2) Uani 0.5 1 d D U P A -1
H40 H 0.5616 0.8517 0.0897 0.047 Uiso 0.5 1 calc R U P A -1
B5 B 0.7263(4) 0.3810(6) 0.0352(14) 0.0288(19) Uani 0.5 1 d D U P A -1
O9 O 0.7346(4) 0.4836(6) 0.0388(16) 0.0341(19) Uani 0.5 1 d D U P A -1
O10 O 0.7817(4) 0.3294(6) -0.0090(14) 0.0348(18) Uani 0.5 1 d D U P A -1
C41 C 0.8012(7) 0.5071(9) -0.024(2) 0.035(2) Uani 0.5 1 d D U P A -1
H41 H 0.7988 0.5452 -0.1283 0.043 Uiso 0.5 1 calc R U P A -1
C42 C 0.8404(6) 0.5653(10) 0.102(2) 0.040(3) Uani 0.5 1 d D U P A -1
H421 H 0.8114 0.6087 0.1687 0.048 Uiso 0.5 1 calc R U P A -1
H422 H 0.8747 0.6080 0.0500 0.048 Uiso 0.5 1 calc R U P A -1
C43 C 0.8716(8) 0.4797(11) 0.2034(17) 0.036(3) Uani 0.5 1 d D U P A -1
H431 H 0.9114 0.5038 0.2614 0.043 Uiso 0.5 1 calc R U P A -1
H432 H 0.8398 0.4521 0.2830 0.043 Uiso 0.5 1 calc R U P A -1
C44 C 0.8892(6) 0.4012(9) 0.0758(19) 0.037(2) Uani 0.5 1 d D U P A -1
H441 H 0.8940 0.3334 0.1259 0.044 Uiso 0.5 1 calc R U P A -1
H442 H 0.9313 0.4193 0.0221 0.044 Uiso 0.5 1 calc R U P A -1
C45 C 0.8321(6) 0.4011(10) -0.048(2) 0.035(2) Uani 0.5 1 d D U P A -1
H45 H 0.8486 0.3918 -0.1615 0.042 Uiso 0.5 1 calc R U P A -1
Cl1 Cl 0.57183(9) 0.16665(17) -0.4211(2) 0.0889(6) Uani 1 1 d . . . . .
Cl2 Cl 0.5000 0.31101(17) -0.2309(3) 0.0620(5) Uani 1 2 d S T P . .
C46 C 0.5000 0.2344(8) -0.4090(11) 0.064(2) Uani 1 2 d S T P . .
H46 H 0.5000 0.2821 -0.5031 0.076 Uiso 1 2 calc R U P . .

loop_
_atom_site_aniso_label
_atom_site_aniso_U_11
_atom_site_aniso_U_22
_atom_site_aniso_U_33
_atom_site_aniso_U_23
_atom_site_aniso_U_13
_atom_site_aniso_U_12
C1 0.018(3) 0.014(3) 0.031(3) 0.005(3) -0.003(3) -0.003(2)
C2 0.016(4) 0.014(3) 0.032(3) 0.003(2) 0.002(2) 0.002(2)
C3 0.021(3) 0.017(3) 0.028(3) 0.004(3) 0.005(3) 0.000(3)
C4 0.019(4) 0.018(3) 0.029(2) -0.001(2) 0.001(2) 0.000(2)
C5 0.022(3) 0.014(3) 0.029(3) 0.003(3) -0.004(3) 0.000(3)
C6 0.018(3) 0.016(3) 0.038(3) 0.006(3) -0.002(3) -0.001(2)
C7 0.020(3) 0.017(3) 0.045(3) 0.005(3) 0.001(3) 0.000(3)
C8 0.020(5) 0.017(2) 0.046(3) 0.002(2) 0.000(3) 0.007(3)
C9 0.021(3) 0.010(2) 0.042(3) 0.003(2) 0.001(3) 0.001(2)
C10 0.022(3) 0.017(3) 0.043(3) 0.003(3) 0.004(3) -0.001(3)
C11 0.024(4) 0.017(4) 0.039(4) 0.001(4) 0.004(3) -0.003(3)
C12 0.022(3) 0.021(3) 0.033(3) 0.003(2) 0.005(3) 0.002(3)
C13 0.024(3) 0.025(3) 0.034(3) 0.000(3) 0.003(3) 0.002(3)
C14 0.018(4) 0.026(4) 0.034(4) -0.001(4) 0.001(4) 0.004(3)
C15 0.023(3) 0.023(3) 0.031(3) -0.002(3) 0.001(3) 0.003(2)
C16 0.023(3) 0.022(3) 0.036(3) 0.000(3) 0.000(2) 0.004(2)
C17 0.025(4) 0.016(3) 0.035(4) -0.001(3) -0.001(4) 0.002(3)
C18 0.020(3) 0.019(3) 0.034(3) -0.001(2) -0.003(3) -0.001(2)
C19 0.022(3) 0.021(3) 0.036(3) 0.001(3) -0.004(3) 0.003(3)
C20 0.020(4) 0.022(4) 0.038(4) 0.005(4) -0.004(3) 0.001(3)
B1 0.030(4) 0.025(4) 0.054(4) -0.002(4) 0.005(4) 0.005(3)
O1 0.037(5) 0.030(3) 0.068(4) -0.013(3) 0.015(4) 0.005(3)
O2 0.036(4) 0.027(4) 0.062(4) -0.013(3) 0.004(3) 0.008(3)
C21 0.038(4) 0.037(4) 0.062(5) -0.007(4) 0.007(4) 0.007(4)
C22 0.039(4) 0.032(4) 0.060(5) 0.001(4) 0.006(4) 0.006(4)
C23 0.041(5) 0.029(4) 0.063(5) 0.002(4) 0.001(4) 0.002(4)
C24 0.040(5) 0.031(4) 0.068(5) -0.004(4) 0.000(5) 0.006(4)
C25 0.038(4) 0.031(4) 0.061(5) -0.008(4) 0.004(4) 0.009(4)
B2 0.027(4) 0.021(4) 0.051(4) 0.001(3) -0.002(4) -0.006(3)
O3 0.031(3) 0.026(4) 0.063(5) -0.011(3) -0.005(3) -0.008(3)
O4 0.030(4) 0.030(3) 0.064(4) -0.007(3) -0.013(4) -0.007(3)
C26 0.038(4) 0.031(4) 0.059(5) -0.013(4) -0.001(4) -0.013(4)
C27 0.043(5) 0.030(4) 0.062(5) -0.016(4) 0.003(5) -0.013(4)
C28 0.047(5) 0.035(5) 0.063(5) -0.007(4) 0.004(4) -0.017(4)
C29 0.040(5) 0.039(5) 0.062(5) -0.009(4) 0.005(4) -0.012(4)
C30 0.038(4) 0.035(4) 0.061(5) -0.012(4) -0.005(4) -0.014(3)
B3 0.023(3) 0.028(4) 0.040(4) 0.002(4) 0.001(3) 0.003(3)
O5 0.027(4) 0.027(4) 0.055(4) -0.002(3) -0.010(4) 0.002(3)
O6 0.022(3) 0.027(4) 0.049(3) 0.000(4) -0.003(3) 0.000(3)
C31 0.028(4) 0.037(4) 0.049(4) -0.003(4) -0.009(4) 0.003(3)
C32 0.031(5) 0.037(5) 0.056(5) -0.011(4) -0.004(4) 0.004(4)
C33 0.031(5) 0.037(6) 0.059(5) -0.007(5) 0.001(4) 0.004(4)
C34 0.027(4) 0.036(5) 0.058(5) -0.005(5) 0.003(4) 0.004(4)
C35 0.025(4) 0.030(4) 0.048(4) -0.002(4) -0.008(4) 0.001(3)
B4 0.028(5) 0.021(3) 0.046(3) 0.001(3) -0.001(3) 0.001(3)
O7 0.034(5) 0.020(3) 0.062(3) -0.003(3) -0.002(4) 0.000(3)
O8 0.034(4) 0.023(3) 0.061(3) 0.005(3) -0.001(4) 0.000(3)
C36 0.040(4) 0.022(3) 0.060(4) -0.001(3) 0.002(4) 0.001(4)
C37 0.046(5) 0.029(4) 0.062(5) -0.003(4) -0.001(5) -0.002(4)
C38 0.048(6) 0.035(3) 0.061(4) -0.007(3) 0.004(5) -0.004(4)
C39 0.046(5) 0.030(4) 0.059(5) -0.005(4) 0.001(5) -0.001(4)
C40 0.037(4) 0.023(3) 0.059(4) 0.005(3) -0.003(4) 0.002(3)
B5 0.023(4) 0.023(4) 0.041(4) -0.003(3) 0.001(3) 0.001(3)
O9 0.024(3) 0.027(4) 0.051(4) -0.003(4) 0.004(3) 0.005(3)
O10 0.027(4) 0.028(4) 0.049(3) -0.003(3) 0.005(3) -0.001(3)
C41 0.026(4) 0.032(4) 0.049(4) 0.005(4) 0.004(4) -0.001(3)
C42 0.031(5) 0.031(4) 0.057(5) 0.004(4) -0.002(4) 0.003(4)
C43 0.027(4) 0.027(5) 0.054(5) -0.004(4) -0.001(4) 0.000(4)
C44 0.028(4) 0.029(4) 0.053(5) 0.000(4) -0.003(4) 0.001(3)
C45 0.028(4) 0.031(4) 0.047(4) 0.002(3) 0.005(4) 0.002(3)
Cl1 0.0687(10) 0.1297(17) 0.0682(9) 0.0121(10) 0.0093(8) 0.0429(10)
Cl2 0.0553(11) 0.0711(12) 0.0596(11) 0.0140(10) 0.000 0.000
C46 0.041(4) 0.091(6) 0.059(5) 0.027(5) 0.000 0.000

loop_
_atom_type_symbol
_atom_type_description
_atom_type_scat_dispersion_real
_atom_type_scat_dispersion_imag
_atom_type_scat_source
C C 0.0181 0.0091 'International Tables Vol C Tables 4.2.6.8 and 6.1.1.4'
H H 0.0000 0.0000 'International Tables Vol C Tables 4.2.6.8 and 6.1.1.4'
B B 0.0090 0.0039 'International Tables Vol C Tables 4.2.6.8 and 6.1.1.4'
Cl Cl 0.3639 0.7018 'International Tables Vol C Tables 4.2.6.8 and 6.1.1.4'
O O 0.0492 0.0322 'International Tables Vol C Tables 4.2.6.8 and 6.1.1.4'

loop_
_geom_angle_atom_site_label_1
_geom_angle_atom_site_label_2
_geom_angle_atom_site_label_3
_geom_angle
_geom_angle_site_symmetry_1
_geom_angle_site_symmetry_3
C6 C1 C2 122.4(6) . .
C6 C1 C5 123.0(5) . .
C2 C1 C5 108.4(3) . .
C9 C2 C1 124.1(5) . .
C9 C2 C3 122.1(5) . .
C1 C2 C3 107.9(4) . .
C12 C3 C2 123.3(5) . .
C12 C3 C4 123.0(5) . .
C2 C3 C4 107.6(5) . .
C15 C4 C5 123.0(5) . .
C15 C4 C3 123.6(5) . .
C5 C4 C3 107.9(4) . .
C18 C5 C4 122.9(5) . .
C18 C5 C1 122.9(5) . .
C4 C5 C1 108.3(3) . .
C1 C6 C7 116.1(6) . .
C1 C6 C20 113.7(6) . .
C7 C6 C20 129.1(7) . .
C8 C7 C6 118.8(5) . .
C8 C7 B1 118.8(6) . .
C6 C7 B1 122.3(6) . .
C7 C8 C9 124.5(6) . .
C7 C8 H8 117.7 . .
C9 C8 H8 117.7 . .
C2 C9 C8 112.6(6) . .
C2 C9 C10 115.8(5) . .
C8 C9 C10 130.2(6) . .
C11 C10 C9 120.5(6) . .
C11 C10 B2 115.5(6) . .
C9 C10 B2 123.9(6) . .
C10 C11 C12 122.7(7) . .
C10 C11 H11 118.6 . .
C12 C11 H11 118.6 . .
C3 C12 C11 114.3(6) . .
C3 C12 C13 115.0(5) . .
C11 C12 C13 129.2(7) . .
C14 C13 C12 120.8(6) . .
C14 C13 B3 115.8(6) . .
C12 C13 B3 123.3(6) . .
C13 C14 C15 123.4(8) . .
C13 C14 H14 118.3 . .
C15 C14 H14 118.3 . .
C4 C15 C14 113.3(6) . .
C4 C15 C16 115.8(5) . .
C14 C15 C16 129.7(7) . .
C17 C16 C15 119.0(5) . .
C17 C16 B4 118.0(5) . .
C15 C16 B4 123.0(5) . .
C16 C17 C18 123.9(7) . .
C16 C17 H17 118.1 . .
C18 C17 H17 118.1 . .
C5 C18 C17 113.6(7) . .
C5 C18 C19 115.4(5) . .
C17 C18 C19 130.2(7) . .
C20 C19 C18 119.6(6) . .
C20 C19 B5 117.1(6) . .
C18 C19 B5 123.0(6) . .
C19 C20 C6 123.7(7) . .
C19 C20 H20 118.2 . .
C6 C20 H20 118.2 . .
O2 B1 O1 113.6(4) . .
O2 B1 C7 125.1(7) . .
O1 B1 C7 121.1(7) . .
B1 O1 C21 108.1(6) . .
B1 O2 C25 108.5(6) . .
O1 C21 C22 109.5(10) . .
O1 C21 C25 103.1(10) . .
C22 C21 C25 109.2(14) . .
O1 C21 H21 111.6 . .
C22 C21 H21 111.6 . .
C25 C21 H21 111.6 . .
C21 C22 C23 101.9(8) . .
C21 C22 H221 111.4 . .
C23 C22 H221 111.4 . .
C21 C22 H222 111.4 . .
C23 C22 H222 111.4 . .
H221 C22 H222 109.2 . .
C24 C23 C22 102.6(4) . .
C24 C23 H231 111.2 . .
C22 C23 H231 111.2 . .
C24 C23 H232 111.2 . .
C22 C23 H232 111.2 . .
H231 C23 H232 109.2 . .
C23 C24 C25 106.7(8) . .
C23 C24 H241 110.4 . .
C25 C24 H241 110.4 . .
C23 C24 H242 110.4 . .
C25 C24 H242 110.4 . .
H241 C24 H242 108.6 . .
O2 C25 C21 106.0(10) . .
O2 C25 C24 112.7(10) . .
C21 C25 C24 102.8(13) . .
O2 C25 H25 111.6 . .
C21 C25 H25 111.6 . .
C24 C25 H25 111.6 . .
O4 B2 O3 113.6(4) . .
O4 B2 C10 121.3(7) . .
O3 B2 C10 125.1(7) . .
B2 O3 C26 108.2(6) . .
B2 O4 C30 108.4(6) . .
O3 C26 C27 109.6(10) . .
O3 C26 C30 103.1(10) . .
C27 C26 C30 109.0(14) . .
O3 C26 H26 111.6 . .
C27 C26 H26 111.6 . .
C30 C26 H26 111.6 . .
C26 C27 C28 101.4(8) . .
C26 C27 H271 111.5 . .
C28 C27 H271 111.5 . .
C26 C27 H272 111.5 . .
C28 C27 H272 111.5 . .
H271 C27 H272 109.3 . .
C29 C28 C27 102.2(5) . .
C29 C28 H281 111.3 . .
C27 C28 H281 111.3 . .
C29 C28 H282 111.3 . .
C27 C28 H282 111.3 . .
H281 C28 H282 109.2 . .
C28 C29 C30 106.4(8) . .
C28 C29 H291 110.4 . .
C30 C29 H291 110.4 . .
C28 C29 H292 110.4 . .
C30 C29 H292 110.4 . .
H291 C29 H292 108.6 . .
O4 C30 C26 105.9(10) . .
O4 C30 C29 111.9(10) . .
C26 C30 C29 102.7(13) . .
O4 C30 H30 111.9 . .
C26 C30 H30 111.9 . .
C29 C30 H30 111.9 . .
O6 B3 O5 113.6(4) . .
O6 B3 C13 121.3(6) . .
O5 B3 C13 125.1(7) . .
B3 O5 C31 108.1(6) . .
B3 O6 C35 108.7(6) . .
O5 C31 C32 110.5(10) . .
O5 C31 C35 103.3(9) . .
C32 C31 C35 109.6(14) . .
O5 C31 H31 111.1 . .
C32 C31 H31 111.1 . .
C35 C31 H31 111.1 . .
C31 C32 C33 102.7(8) . .
C31 C32 H321 111.2 . .
C33 C32 H321 111.2 . .
C31 C32 H322 111.2 . .
C33 C32 H322 111.2 . .
H321 C32 H322 109.1 . .
C34 C33 C32 102.5(5) . .
C34 C33 H331 111.3 . .
C32 C33 H331 111.3 . .
C34 C33 H332 111.3 . .
C32 C33 H332 111.3 . .
H331 C33 H332 109.2 . .
C33 C34 C35 106.3(8) . .
C33 C34 H341 110.5 . .
C35 C34 H341 110.5 . .
C33 C34 H342 110.5 . .
C35 C34 H342 110.5 . .
H341 C34 H342 108.7 . .
O6 C35 C31 106.1(10) . .
O6 C35 C34 112.6(10) . .
C31 C35 C34 102.6(13) . .
O6 C35 H35 111.7 . .
C31 C35 H35 111.7 . .
C34 C35 H35 111.7 . .
O8 B4 O7 113.7(4) . .
O8 B4 C16 121.9(6) . .
O7 B4 C16 124.4(6) . .
B4 O7 C36 108.1(6) . .
B4 O8 C40 108.6(6) . .
O7 C36 C37 110.4(10) . .
O7 C36 C40 103.2(9) . .
C37 C36 C40 109.4(14) . .
O7 C36 H36 111.2 . .
C37 C36 H36 111.2 . .
C40 C36 H36 111.2 . .
C36 C37 C38 102.5(8) . .
C36 C37 H371 111.3 . .
C38 C37 H371 111.3 . .
C36 C37 H372 111.3 . .
C38 C37 H372 111.3 . .
H371 C37 H372 109.2 . .
C39 C38 C37 102.6(4) . .
C39 C38 H381 111.3 . .
C37 C38 H381 111.3 . .
C39 C38 H382 111.3 . .
C37 C38 H382 111.3 . .
H381 C38 H382 109.2 . .
C38 C39 C40 106.8(8) . .
C38 C39 H391 110.4 . .
C40 C39 H391 110.4 . .
C38 C39 H392 110.4 . .
C40 C39 H392 110.4 . .
H391 C39 H392 108.6 . .
O8 C40 C36 106.1(10) . .
O8 C40 C39 112.7(10) . .
C36 C40 C39 102.6(13) . .
O8 C40 H40 111.6 . .
C36 C40 H40 111.6 . .
C39 C40 H40 111.6 . .
O10 B5 O9 113.6(4) . .
O10 B5 C19 122.1(6) . .
O9 B5 C19 124.3(6) . .
B5 O9 C41 108.2(6) . .
B5 O10 C45 108.6(6) . .
O9 C41 C42 110.4(10) . .
O9 C41 C45 103.1(9) . .
C42 C41 C45 109.6(14) . .
O9 C41 H41 111.2 . .
C42 C41 H41 111.2 . .
C45 C41 H41 111.2 . .
C41 C42 C43 102.5(8) . .
C41 C42 H421 111.3 . .
C43 C42 H421 111.3 . .
C41 C42 H422 111.3 . .
C43 C42 H422 111.3 . .
H421 C42 H422 109.2 . .
C44 C43 C42 102.5(5) . .
C44 C43 H431 111.3 . .
C42 C43 H431 111.3 . .
C44 C43 H432 111.3 . .
C42 C43 H432 111.3 . .
H431 C43 H432 109.2 . .
C43 C44 C45 106.5(8) . .
C43 C44 H441 110.4 . .
C45 C44 H441 110.4 . .
C43 C44 H442 110.4 . .
C45 C44 H442 110.4 . .
H441 C44 H442 108.6 . .
O10 C45 C41 106.2(10) . .
O10 C45 C44 112.7(10) . .
C41 C45 C44 102.5(13) . .
O10 C45 H45 111.7 . .
C41 C45 H45 111.7 . .
C44 C45 H45 111.7 . .
Cl1 C46 Cl1 116.6(6) . 3_655
Cl1 C46 Cl2 110.1(3) . .
Cl1 C46 Cl2 110.1(3) 3_655 .
Cl1 C46 H46 106.5 . .
Cl1 C46 H46 106.5 3_655 .
Cl2 C46 H46 106.5 . .

loop_
_geom_bond_atom_site_label_1
_geom_bond_atom_site_label_2
_geom_bond_distance
_geom_bond_site_symmetry_2
C1 C6 1.383(6) .
C1 C2 1.395(9) .
C1 C5 1.409(10) .
C2 C9 1.385(6) .
C2 C3 1.418(7) .
C3 C12 1.380(6) .
C3 C4 1.418(7) .
C4 C15 1.386(6) .
C4 C5 1.398(9) .
C5 C18 1.386(6) .
C6 C7 1.445(5) .
C6 C20 1.446(5) .
C7 C8 1.396(7) .
C7 B1 1.563(7) .
C8 C9 1.445(5) .
C8 H8 0.9500 .
C9 C10 1.446(5) .
C10 C11 1.396(7) .
C10 B2 1.563(6) .
C11 C12 1.447(6) .
C11 H11 0.9500 .
C12 C13 1.447(5) .
C13 C14 1.398(7) .
C13 B3 1.564(7) .
C14 C15 1.447(6) .
C14 H14 0.9500 .
C15 C16 1.447(5) .
C16 C17 1.398(7) .
C16 B4 1.563(6) .
C17 C18 1.447(5) .
C17 H17 0.9500 .
C18 C19 1.448(5) .
C19 C20 1.398(7) .
C19 B5 1.564(7) .
C20 H20 0.9500 .
B1 O2 1.361(6) .
B1 O1 1.365(7) .
O1 C21 1.483(13) .
O2 C25 1.433(13) .
C21 C22 1.518(14) .
C21 C25 1.541(6) .
C21 H21 1.0000 .
C22 C23 1.543(9) .
C22 H221 0.9900 .
C22 H222 0.9900 .
C23 C24 1.517(9) .
C23 H231 0.9900 .
C23 H232 0.9900 .
C24 C25 1.545(14) .
C24 H241 0.9900 .
C24 H242 0.9900 .
C25 H25 1.0000 .
B2 O4 1.361(6) .
B2 O3 1.364(7) .
O3 C26 1.482(13) .
O4 C30 1.435(13) .
C26 C27 1.521(14) .
C26 C30 1.542(6) .
C26 H26 1.0000 .
C27 C28 1.547(9) .
C27 H271 0.9900 .
C27 H272 0.9900 .
C28 C29 1.519(9) .
C28 H281 0.9900 .
C28 H282 0.9900 .
C29 C30 1.547(14) .
C29 H291 0.9900 .
C29 H292 0.9900 .
C30 H30 1.0000 .
B3 O6 1.361(6) .
B3 O5 1.365(7) .
O5 C31 1.478(12) .
O6 C35 1.429(13) .
C31 C32 1.511(14) .
C31 C35 1.544(6) .
C31 H31 1.0000 .
C32 C33 1.543(9) .
C32 H321 0.9900 .
C32 H322 0.9900 .
C33 C34 1.518(10) .
C33 H331 0.9900 .
C33 H332 0.9900 .
C34 C35 1.546(14) .
C34 H341 0.9900 .
C34 H342 0.9900 .
C35 H35 1.0000 .
B4 O8 1.359(6) .
B4 O7 1.364(7) .
O7 C36 1.481(13) .
O8 C40 1.433(13) .
C36 C37 1.513(14) .
C36 C40 1.542(6) .
C36 H36 1.0000 .
C37 C38 1.542(9) .
C37 H371 0.9900 .
C37 H372 0.9900 .
C38 C39 1.517(10) .
C38 H381 0.9900 .
C38 H382 0.9900 .
C39 C40 1.543(14) .
C39 H391 0.9900 .
C39 H392 0.9900 .
C40 H40 1.0000 .
B5 O10 1.362(6) .
B5 O9 1.364(7) .
O9 C41 1.478(13) .
O10 C45 1.429(13) .
C41 C42 1.512(14) .
C41 C45 1.544(6) .
C41 H41 1.0000 .
C42 C43 1.542(9) .
C42 H421 0.9900 .
C42 H422 0.9900 .
C43 C44 1.518(10) .
C43 H431 0.9900 .
C43 H432 0.9900 .
C44 C45 1.545(14) .
C44 H441 0.9900 .
C44 H442 0.9900 .
C45 H45 1.0000 .
Cl1 C46 1.710(6) .
Cl2 C46 1.783(11) .
C46 Cl1 1.710(6) 3_655
C46 H46 1.0000 .

loop_
_geom_torsion_atom_site_label_1
_geom_torsion_atom_site_label_2
_geom_torsion_atom_site_label_3
_geom_torsion_atom_site_label_4
_geom_torsion
C6 C1 C2 C9 -0.2(12)
C5 C1 C2 C9 153.0(7)
C6 C1 C2 C3 -153.4(7)
C5 C1 C2 C3 -0.3(10)
C9 C2 C3 C12 -0.6(12)
C1 C2 C3 C12 153.3(7)
C9 C2 C3 C4 -153.5(7)
C1 C2 C3 C4 0.4(9)
C12 C3 C4 C15 0.9(12)
C2 C3 C4 C15 153.9(7)
C12 C3 C4 C5 -153.3(8)
C2 C3 C4 C5 -0.3(8)
C15 C4 C5 C18 -0.6(12)
C3 C4 C5 C18 153.8(8)
C15 C4 C5 C1 -154.2(7)
C3 C4 C5 C1 0.1(8)
C6 C1 C5 C18 -0.5(11)
C2 C1 C5 C18 -153.5(8)
C6 C1 C5 C4 153.1(7)
C2 C1 C5 C4 0.1(9)
C2 C1 C6 C7 -9.5(11)
C5 C1 C6 C7 -158.8(7)
C2 C1 C6 C20 159.6(9)
C5 C1 C6 C20 10.3(12)
C1 C6 C7 C8 9.5(11)
C20 C6 C7 C8 -157.7(10)
C1 C6 C7 B1 -173.7(9)
C20 C6 C7 B1 19.2(15)
C6 C7 C8 C9 -0.3(12)
B1 C7 C8 C9 -177.3(9)
C1 C2 C9 C8 9.1(11)
C3 C2 C9 C8 158.7(7)
C1 C2 C9 C10 -158.7(7)
C3 C2 C9 C10 -9.0(11)
C7 C8 C9 C2 -8.7(11)
C7 C8 C9 C10 156.8(8)
C2 C9 C10 C11 9.3(12)
C8 C9 C10 C11 -155.8(10)
C2 C9 C10 B2 -173.8(8)
C8 C9 C10 B2 21.1(13)
C9 C10 C11 C12 -0.2(18)
B2 C10 C11 C12 -177.4(11)
C2 C3 C12 C11 9.6(12)
C4 C3 C12 C11 158.4(9)
C2 C3 C12 C13 -157.3(7)
C4 C3 C12 C13 -8.5(11)
C10 C11 C12 C3 -9.1(17)
C10 C11 C12 C13 155.6(10)
C3 C12 C13 C14 7.7(13)
C11 C12 C13 C14 -156.9(13)
C3 C12 C13 B3 -175.6(8)
C11 C12 C13 B3 19.8(14)
C12 C13 C14 C15 1(2)
B3 C13 C14 C15 -176.3(12)
C5 C4 C15 C14 157.7(10)
C3 C4 C15 C14 7.3(13)
C5 C4 C15 C16 -11.0(11)
C3 C4 C15 C16 -161.4(7)
C13 C14 C15 C4 -8.0(19)
C13 C14 C15 C16 158.8(11)
C4 C15 C16 C17 11.9(13)
C14 C15 C16 C17 -154.6(8)
C4 C15 C16 B4 -168.0(8)
C14 C15 C16 B4 25.4(15)
C15 C16 C17 C18 -2(2)
B4 C16 C17 C18 178.1(12)
C4 C5 C18 C17 10.6(13)
C1 C5 C18 C17 160.4(10)
C4 C5 C18 C19 -160.1(7)
C1 C5 C18 C19 -10.3(11)
C16 C17 C18 C5 -9(2)
C16 C17 C18 C19 159.7(11)
C5 C18 C19 C20 10.7(13)
C17 C18 C19 C20 -158.2(13)
C5 C18 C19 B5 -176.2(8)
C17 C18 C19 B5 14.9(16)
C18 C19 C20 C6 -0.9(17)
B5 C19 C20 C6 -174.4(10)
C1 C6 C20 C19 -9.6(16)
C7 C6 C20 C19 157.8(10)
C8 C7 B1 O2 -8.8(17)
C6 C7 B1 O2 174.4(11)
C8 C7 B1 O1 175.1(11)
C6 C7 B1 O1 -1.7(17)
O2 B1 O1 C21 0.4(16)
C7 B1 O1 C21 176.9(11)
O1 B1 O2 C25 5.1(16)
C7 B1 O2 C25 -171.3(12)
B1 O1 C21 C22 -121.3(12)
B1 O1 C21 C25 -5.2(17)
O1 C21 C22 C23 83.6(11)
C25 C21 C22 C23 -28.6(14)
C21 C22 C23 C24 40.0(9)
C22 C23 C24 C25 -37.9(10)
B1 O2 C25 C21 -8.1(17)
B1 O2 C25 C24 103.6(12)
O1 C21 C25 O2 8.0(18)
C22 C21 C25 O2 124.3(10)
O1 C21 C25 C24 -110.5(10)
C22 C21 C25 C24 5.9(17)
C23 C24 C25 O2 -93.7(11)
C23 C24 C25 C21 20.0(14)
C11 C10 B2 O4 -4.3(17)
C9 C10 B2 O4 178.7(10)
C11 C10 B2 O3 178.3(13)
C9 C10 B2 O3 1.3(17)
O4 B2 O3 C26 -1.2(15)
C10 B2 O3 C26 176.3(11)
O3 B2 O4 C30 6.7(15)
C10 B2 O4 C30 -170.9(11)
B2 O3 C26 C27 -120.2(11)
B2 O3 C26 C30 -4.3(16)
O3 C26 C27 C28 81.9(10)
C30 C26 C27 C28 -30.3(14)
C26 C27 C28 C29 41.8(9)
C27 C28 C29 C30 -39.1(9)
B2 O4 C30 C26 -9.0(17)
B2 O4 C30 C29 102.2(12)
O3 C26 C30 O4 8.0(18)
C27 C26 C30 O4 124.4(10)
O3 C26 C30 C29 -109.5(10)
C27 C26 C30 C29 6.9(16)
C28 C29 C30 O4 -93.0(10)
C28 C29 C30 C26 20.1(14)
C14 C13 B3 O6 -4.0(16)
C12 C13 B3 O6 179.1(10)
C14 C13 B3 O5 176.7(12)
C12 C13 B3 O5 -0.1(15)
O6 B3 O5 C31 5.2(14)
C13 B3 O5 C31 -175.5(10)
O5 B3 O6 C35 -3.7(14)
C13 B3 O6 C35 176.9(10)
B3 O5 C31 C32 -121.4(11)
B3 O5 C31 C35 -4.3(16)
O5 C31 C32 C33 88.1(11)
C35 C31 C32 C33 -25.1(16)
C31 C32 C33 C34 38.6(11)
C32 C33 C34 C35 -39.0(11)
B3 O6 C35 C31 0.7(17)
B3 O6 C35 C34 112.1(12)
O5 C31 C35 O6 2.2(17)
C32 C31 C35 O6 120.0(11)
O5 C31 C35 C34 -116.1(10)
C32 C31 C35 C34 1.7(18)
C33 C34 C35 O6 -90.4(12)
C33 C34 C35 C31 23.2(15)
C17 C16 B4 O8 -6.9(16)
C15 C16 B4 O8 173.0(10)
C17 C16 B4 O7 175.3(12)
C15 C16 B4 O7 -4.7(14)
O8 B4 O7 C36 2.6(11)
C16 B4 O7 C36 -179.5(10)
O7 B4 O8 C40 0.9(12)
C16 B4 O8 C40 -177.1(9)
B4 O7 C36 C37 -121.5(11)
B4 O7 C36 C40 -4.7(16)
O7 C36 C37 C38 86.0(11)
C40 C36 C37 C38 -26.9(15)
C36 C37 C38 C39 38.9(8)
C37 C38 C39 C40 -37.8(9)
B4 O8 C40 C36 -3.8(17)
B4 O8 C40 C39 107.7(12)
O7 C36 C40 O8 5.1(18)
C37 C36 C40 O8 122.7(12)
O7 C36 C40 C39 -113.4(11)
C37 C36 C40 C39 4.2(19)
C38 C39 C40 O8 -92.8(12)
C38 C39 C40 C36 20.9(15)
C20 C19 B5 O10 -12.4(15)
C18 C19 B5 O10 174.3(10)
C20 C19 B5 O9 168.3(12)
C18 C19 B5 O9 -5.0(15)
O10 B5 O9 C41 5.6(14)
C19 B5 O9 C41 -175.1(11)
O9 B5 O10 C45 -3.4(14)
C19 B5 O10 C45 177.3(10)
B5 O9 C41 C42 -122.2(12)
B5 O9 C41 C45 -5.2(16)
O9 C41 C42 C43 87.3(12)
C45 C41 C42 C43 -25.6(16)
C41 C42 C43 C44 38.8(10)
C42 C43 C44 C45 -38.8(10)
B5 O10 C45 C41 -0.2(16)
B5 O10 C45 C44 111.2(12)
O9 C41 C45 O10 3.2(17)
C42 C41 C45 O10 120.8(10)
O9 C41 C45 C44 -115.2(10)
C42 C41 C45 C44 2.3(18)
C43 C44 C45 O10 -91.1(11)
C43 C44 C45 C41 22.7(15)
